data_7214010
loop_
_publ_author_name
'Sun, Ya-guang'
'Li, Jian'
'Li, Ke-long'
'Xu, Zhen-he'
'Ding, Fu'
'Ren, Bao-yi'
'Wang, Shu-ju'
'You, Li-xin'
'Xiong, Gang'
'Smet, Philippe F.'

_publ_section_title
;
 A family of 3D lanthanide--organic frameworks constructed from
 parallelogram secondary building units: synthesis, structures and
 properties
;
_journal_issue 9
_journal_name_full CrystEngComm
_journal_page_first 1777
_journal_paper_doi 10.1039/c3ce42197j
_journal_volume 16
_journal_year 2014
_chemical_formula_sum 'C18 H18 Gd2 N O19'
_chemical_formula_weight 866.83
_chemical_name_systematic
; 
 ? 
;
_space_group_IT_number 14
_symmetry_cell_setting monoclinic
_symmetry_space_group_name_Hall '-P 2ybc'
_symmetry_space_group_name_H-M 'P 1 21/c 1'
_atom_sites_solution_hydrogens geom
_atom_sites_solution_primary direct
_atom_sites_solution_secondary difmap
_audit_creation_method SHELXL-97
_cell_angle_alpha 90.00
_cell_angle_beta 120.81(2)
_cell_angle_gamma 90.00
_cell_formula_units_Z 4
_cell_length_a 6.6750(13)
_cell_length_b 30.726(6)
_cell_length_c 12.841(4)
_cell_measurement_reflns_used 5184
_cell_measurement_temperature 293(2)
_cell_measurement_theta_max 27.50
_cell_measurement_theta_min 3.12
_cell_volume 2262.0(11)
_computing_cell_refinement 'Bruker XSCANS'
_computing_data_collection 'Bruker XSCANS'
_computing_data_reduction 'Bruker SHELXTL'
_computing_molecular_graphics 'Bruker SHELXTL'
_computing_publication_material 'Bruker SHELXTL'
_computing_structure_refinement 'SHELXL-97 (Sheldrick, 1997)'
_computing_structure_solution 'SHELXS-97 (Sheldrick, 1990)'
_diffrn_ambient_temperature 293(2)
_diffrn_detector_area_resol_mean 0
_diffrn_measured_fraction_theta_full 0.996
_diffrn_measured_fraction_theta_max 0.996
_diffrn_measurement_device_type 'Bruker P4'
_diffrn_measurement_method '\w scans'
_diffrn_radiation_monochromator graphite
_diffrn_radiation_source 'fine-focus sealed tube'
_diffrn_radiation_type MoK\a
_diffrn_radiation_wavelength 0.71073
_diffrn_reflns_av_R_equivalents 0.0796
_diffrn_reflns_av_sigmaI/netI 0.0537
_diffrn_reflns_limit_h_max 8
_diffrn_reflns_limit_h_min -8
_diffrn_reflns_limit_k_max 39
_diffrn_reflns_limit_k_min -39
_diffrn_reflns_limit_l_max 16
_diffrn_reflns_limit_l_min -16
_diffrn_reflns_number 21727
_diffrn_reflns_theta_full 27.50
_diffrn_reflns_theta_max 27.50
_diffrn_reflns_theta_min 3.12
_diffrn_standards_decay_% 0
_diffrn_standards_interval_count 0
_diffrn_standards_interval_time 0
_diffrn_standards_number 0
_exptl_absorpt_coefficient_mu 5.916
_exptl_absorpt_correction_T_max 0.437
_exptl_absorpt_correction_T_min 0.290
_exptl_absorpt_correction_type multi-scan
_exptl_absorpt_process_details SADABS
_exptl_crystal_colour colourless
_exptl_crystal_density_diffrn 2.545
_exptl_crystal_density_method 'not measured'
_exptl_crystal_description rectangular
_exptl_crystal_F_000 1652
_exptl_crystal_size_max 0.32
_exptl_crystal_size_mid 0.18
_exptl_crystal_size_min 0.14
_refine_diff_density_max 2.738
_refine_diff_density_min -2.968
_refine_diff_density_rms 0.288
_refine_ls_extinction_method none
_refine_ls_goodness_of_fit_ref 1.179
_refine_ls_hydrogen_treatment none
_refine_ls_matrix_type full
_refine_ls_number_parameters 371
_refine_ls_number_reflns 5184
_refine_ls_number_restraints 115
_refine_ls_restrained_S_all 1.167
_refine_ls_R_factor_all 0.0648
_refine_ls_R_factor_gt 0.0605
_refine_ls_shift/su_max 0.001
_refine_ls_shift/su_mean 0.000
_refine_ls_structure_factor_coef Fsqd
_refine_ls_weighting_details 'calc w=1/[\s^2^(Fo^2^)+(0.0000P)^2^+81.4231P] where P=(Fo^2^+2Fc^2^)/3'
_refine_ls_weighting_scheme calc
_refine_ls_wR_factor_gt 0.1432
_refine_ls_wR_factor_ref 0.1450
_reflns_number_gt 4806
_reflns_number_total 5184
_reflns_threshold_expression >2sigma(I)
_cod_data_source_file c3ce42197j.txt
_cod_data_source_block 5
_cod_depositor_comments
;
The following automatic conversions were performed:

'_symmetry_cell_setting' value 'Monoclinic' changed to 'monoclinic'
according to
/usr/data/users/saulius/automatic-downloads/current/RSC/lib/dictionaries/cif_core.dic
dictionary named 'cif_core.dic' version 2.4.2 from
2011-04-26.

'_exptl_absorpt_correction_type' value 'MULTI-SCAN'
changed to 'multi-scan' according to
/usr/data/users/saulius/automatic-downloads/current/RSC/lib/dictionaries/cif_core.dic
dictionary named 'cif_core.dic' version 2.4.2 from 2011-04-26.

Automatic conversion script
Id: cif_fix_values 2281 2013-09-26 08:29:07Z andrius 
;
_cod_original_cell_volume 2262.0(9)
_cod_original_sg_symbol_H-M P21/c
_cod_database_code 7214010

loop_
_symmetry_equiv_pos_as_xyz
'x, y, z'
'-x, y+1/2, -z+1/2'
'-x, -y, -z'
'x, -y-1/2, z-1/2'

loop_
_atom_site_label
_atom_site_type_symbol
_atom_site_fract_x
_atom_site_fract_y
_atom_site_fract_z
_atom_site_U_iso_or_equiv
_atom_site_adp_type
_atom_site_occupancy
_atom_site_symmetry_multiplicity
_atom_site_calc_flag
_atom_site_refinement_flags
H1 H 0.59(3) 1.1606(10) 0.391(15) 0.05(5) Uiso 1 1 d D
N1 N 0.602(2) 1.1332(4) 0.4034(11) 0.035(2) Uani 1 1 d D
C9 C 0.520(2) 1.1024(4) 0.3147(12) 0.030(3) Uani 1 1 d U
H9 H 0.4286 1.1105 0.2337 0.036 Uiso 1 1 calc R
C13 C 0.733(2) 1.1229(4) 0.5201(12) 0.033(3) Uani 1 1 d U
H13 H 0.7853 1.1446 0.5789 0.039 Uiso 1 1 calc R
Gd1 Gd 1.29303(9) 0.916136(16) 1.04359(4) 0.01628(14) Uani 1 1 d .
Gd2 Gd 0.92126(9) 0.753981(16) 1.19236(5) 0.01673(14) Uani 1 1 d .
O1 O 1.2135(16) 0.9597(3) 0.8646(7) 0.0316(19) Uani 1 1 d .
O2 O 1.0594(16) 0.8941(2) 0.8235(7) 0.0265(18) Uani 1 1 d .
O3 O 0.5492(17) 0.9005(3) 0.2454(7) 0.035(2) Uani 1 1 d .
O4 O 0.6421(18) 0.8489(3) 0.3817(8) 0.035(2) Uani 1 1 d .
O5 O 1.2337(19) 0.8389(3) 1.0368(8) 0.037(2) Uani 1 1 d .
O6 O 1.0691(18) 0.8923(3) 1.1414(10) 0.040(2) Uani 1 1 d .
O7 O 0.9606(15) 0.8336(3) 1.2069(8) 0.0279(18) Uani 1 1 d .
O8 O 1.1684(15) 0.7817(3) 1.1243(9) 0.0312(19) Uani 1 1 d .
O9 O 0.6560(15) 0.7865(3) 0.9851(8) 0.037(2) Uani 1 1 d .
O10 O 0.5196(15) 0.7195(3) 1.0709(7) 0.0286(18) Uani 1 1 d .
O11 O 1.1596(14) 0.7770(2) 1.4070(7) 0.0247(17) Uani 1 1 d .
O12 O 1.3096(15) 0.7162(3) 1.3109(8) 0.035(2) Uani 1 1 d .
O13 O 0.8945(16) 0.9477(3) 0.9442(8) 0.0320(19) Uani 1 1 d .
O14 O 1.2864(16) 0.9879(3) 1.1156(8) 0.033(2) Uani 1 1 d .
O15 O 1.5402(19) 0.8788(3) 0.9773(11) 0.049(3) Uani 1 1 d D
H15A H 1.5226 0.8514 0.9652 0.074 Uiso 1 1 d RD
O16 O 1.6653(18) 0.9541(3) 1.1068(10) 0.042(2) Uani 1 1 d D
H16A H 1.7352 0.9764 1.1493 0.063 Uiso 1 1 d RD
O17 O 0.9542(16) 0.7021(3) 1.0616(8) 0.034(2) Uani 1 1 d .
H17A H 0.8369 0.6869 1.0129 0.051 Uiso 1 1 d R
H17B H 1.0833 0.6991 1.0642 0.051 Uiso 1 1 d R
O18 O 0.8598(17) 0.6926(3) 1.2985(9) 0.046(3) Uani 1 1 d .
H18A H 0.7303 0.6791 1.2645 0.069 Uiso 1 1 d R
H18B H 0.9681 0.6850 1.3688 0.069 Uiso 1 1 d R
O19 O 0.6619(14) 0.7799(3) 1.2563(8) 0.032(2) Uani 1 1 d .
H19A H 0.5225 0.7705 1.2218 0.038 Uiso 1 1 d R
H19B H 0.7091 0.7984 1.3134 0.038 Uiso 1 1 d R
C3 C 0.7533(19) 0.9997(3) 0.5022(9) 0.018(2) Uani 1 1 d U
C4 C 0.888(2) 0.9872(4) 0.6247(10) 0.024(2) Uani 1 1 d U
H4 H 0.9479 1.0083 0.6850 0.029 Uiso 1 1 calc R
C5 C 0.9314(19) 0.9433(4) 0.6567(9) 0.019(2) Uani 1 1 d U
C6 C 0.832(2) 0.9118(3) 0.5705(9) 0.027(3) Uani 1 1 d U
H6 H 0.8376 0.8829 0.5937 0.032 Uiso 1 1 calc R
C1 C 0.7195(19) 0.9225(3) 0.4470(9) 0.020(2) Uani 1 1 d U
C2 C 0.6711(18) 0.9664(3) 0.4148(9) 0.017(2) Uani 1 1 d U
H2 H 0.5818 0.9738 0.3332 0.020 Uiso 1 1 calc R
C7 C 0.6299(19) 0.8879(4) 0.3517(10) 0.021(2) Uani 1 1 d U
C8 C 1.071(2) 0.9315(4) 0.7888(10) 0.026(2) Uani 1 1 d U
C14 C 1.160(2) 0.8220(4) 1.1004(11) 0.025(2) Uani 1 1 d U
C15 C 1.058(2) 0.8524(4) 1.1572(11) 0.027(2) Uani 1 1 d U
C16 C 0.454(2) 0.7714(4) 0.9172(10) 0.024(2) Uani 1 1 d U
C17 C 0.372(2) 0.7348(4) 0.9669(10) 0.023(2) Uani 1 1 d U
C18 C 0.889(2) 0.9886(4) 0.9513(10) 0.025(2) Uani 1 1 d U
C11 C 0.7034(18) 1.0462(3) 0.4664(9) 0.018(2) Uani 1 1 d U
C12 C 0.790(2) 1.0799(4) 0.5542(11) 0.028(2) Uani 1 1 d U
H12 H 0.8871 1.0730 0.6356 0.033 Uiso 1 1 calc R
C10 C 0.571(2) 1.0591(4) 0.3454(11) 0.028(2) Uani 1 1 d U
H10 H 0.5174 1.0382 0.2845 0.033 Uiso 1 1 calc R
H16B H 1.772(5) 0.939(2) 1.107(11) 0.033 Uiso 1 1 d D
H15B H 1.60(2) 0.8816(8) 1.054(2) 0.033 Uiso 1 1 d D

loop_
_atom_site_aniso_label
_atom_site_aniso_U_11
_atom_site_aniso_U_22
_atom_site_aniso_U_33
_atom_site_aniso_U_23
_atom_site_aniso_U_13
_atom_site_aniso_U_12
N1 0.036(6) 0.023(5) 0.040(6) 0.004(5) 0.015(5) 0.001(5)
C9 0.028(5) 0.028(5) 0.032(5) 0.009(4) 0.014(5) 0.004(4)
C13 0.034(6) 0.027(5) 0.032(6) -0.004(4) 0.013(5) -0.003(5)
Gd1 0.0200(3) 0.0142(2) 0.0117(2) 0.00099(17) 0.0059(2) 0.00048(18)
Gd2 0.0150(3) 0.0158(2) 0.0140(2) 0.00091(18) 0.0036(2) -0.00080(18)
O1 0.034(5) 0.032(5) 0.019(4) -0.001(3) 0.007(4) -0.006(4)
O2 0.042(5) 0.017(4) 0.015(4) 0.000(3) 0.011(4) -0.002(3)
O3 0.045(6) 0.033(5) 0.012(4) 0.004(3) 0.004(4) 0.002(4)
O4 0.055(6) 0.020(4) 0.021(4) 0.000(3) 0.013(4) 0.006(4)
O5 0.067(7) 0.025(4) 0.026(4) -0.005(3) 0.029(5) -0.012(4)
O6 0.044(6) 0.025(4) 0.060(6) 0.007(4) 0.035(5) 0.000(4)
O7 0.034(5) 0.022(4) 0.034(5) 0.002(3) 0.022(4) 0.000(3)
O8 0.032(5) 0.025(4) 0.047(5) 0.002(4) 0.028(4) -0.002(4)
O9 0.022(4) 0.039(5) 0.029(5) 0.007(4) -0.003(4) -0.008(4)
O10 0.027(4) 0.032(4) 0.017(4) 0.005(3) 0.004(3) 0.001(4)
O11 0.020(4) 0.021(4) 0.020(4) 0.002(3) 0.001(3) 0.011(3)
O12 0.027(5) 0.041(5) 0.026(4) -0.007(4) 0.006(4) 0.007(4)
O13 0.032(5) 0.024(4) 0.038(5) 0.000(4) 0.017(4) 0.005(4)
O14 0.036(5) 0.025(4) 0.023(4) -0.002(3) 0.005(4) 0.012(4)
O15 0.041(6) 0.045(6) 0.066(7) -0.010(5) 0.031(6) 0.007(5)
O16 0.043(6) 0.035(5) 0.053(6) -0.010(5) 0.028(5) -0.010(4)
O17 0.031(5) 0.037(5) 0.029(5) -0.008(4) 0.011(4) -0.003(4)
O18 0.029(5) 0.054(6) 0.036(5) 0.020(5) 0.003(4) -0.008(5)
O19 0.020(4) 0.035(5) 0.039(5) -0.014(4) 0.014(4) -0.006(4)
C3 0.022(5) 0.017(4) 0.019(4) 0.000(4) 0.012(4) 0.001(4)
C4 0.028(5) 0.022(5) 0.018(5) 0.000(4) 0.008(4) 0.000(4)
C5 0.022(5) 0.024(5) 0.013(4) 0.005(4) 0.010(4) 0.005(4)
C6 0.039(6) 0.013(4) 0.013(4) 0.002(4) 0.003(4) -0.012(4)
C1 0.023(5) 0.022(5) 0.017(4) 0.004(4) 0.012(4) 0.001(4)
C2 0.020(5) 0.015(4) 0.014(4) 0.001(3) 0.007(4) 0.000(3)
C7 0.022(5) 0.022(5) 0.017(4) -0.003(4) 0.008(4) 0.006(4)
C8 0.019(5) 0.022(5) 0.018(5) 0.004(4) -0.002(4) 0.011(4)
C14 0.020(5) 0.026(5) 0.028(5) -0.004(4) 0.012(4) -0.008(4)
C15 0.026(5) 0.024(5) 0.028(5) -0.001(4) 0.012(4) -0.002(4)
C16 0.022(5) 0.024(5) 0.021(5) -0.001(4) 0.005(4) 0.002(4)
C17 0.020(5) 0.023(5) 0.025(5) -0.005(4) 0.010(4) -0.004(4)
C18 0.024(5) 0.029(5) 0.024(5) 0.002(4) 0.013(4) 0.005(4)
C11 0.019(5) 0.019(4) 0.018(4) -0.002(4) 0.011(4) 0.000(4)
C12 0.032(6) 0.024(5) 0.021(5) -0.005(4) 0.009(4) -0.003(4)
C10 0.029(5) 0.024(5) 0.024(5) 0.003(4) 0.010(4) 0.004(4)

loop_
_atom_type_symbol
_atom_type_description
_atom_type_scat_dispersion_real
_atom_type_scat_dispersion_imag
_atom_type_scat_source
C C 0.0033 0.0016 'International Tables Vol C Tables 4.2.6.8 and 6.1.1.4'
H H 0.0000 0.0000 'International Tables Vol C Tables 4.2.6.8 and 6.1.1.4'
Gd Gd -0.1653 3.9035 'International Tables Vol C Tables 4.2.6.8 and 6.1.1.4'
N N 0.0061 0.0033 'International Tables Vol C Tables 4.2.6.8 and 6.1.1.4'
O O 0.0106 0.0060 'International Tables Vol C Tables 4.2.6.8 and 6.1.1.4'

loop_
_geom_angle_atom_site_label_1
_geom_angle_atom_site_label_2
_geom_angle_atom_site_label_3
_geom_angle
_geom_angle_site_symmetry_1
_geom_angle_site_symmetry_3
C13 N1 C9 121.7(11) . .
C13 N1 H1 113(10) . .
C9 N1 H1 125(10) . .
N1 C9 C10 119.7(11) . .
N1 C9 H9 120.1 . .
C10 C9 H9 120.1 . .
N1 C13 C12 120.0(12) . .
N1 C13 H13 120.0 . .
C12 C13 H13 120.0 . .
O3 Gd1 O5 81.3(3) 1_656 .
O3 Gd1 O14 84.7(3) 1_656 .
O5 Gd1 O14 152.5(3) . .
O3 Gd1 O1 147.1(3) 1_656 .
O5 Gd1 O1 123.3(3) . .
O14 Gd1 O1 79.8(3) . .
O3 Gd1 O16 71.8(4) 1_656 .
O5 Gd1 O16 126.6(4) . .
O14 Gd1 O16 69.8(3) . .
O1 Gd1 O16 75.6(3) . .
O3 Gd1 O13 129.8(3) 1_656 .
O5 Gd1 O13 104.7(3) . .
O14 Gd1 O13 67.2(3) . .
O1 Gd1 O13 69.3(3) . .
O16 Gd1 O13 128.0(3) . .
O3 Gd1 O15 92.8(4) 1_656 .
O5 Gd1 O15 70.0(4) . .
O14 Gd1 O15 134.5(4) . .
O1 Gd1 O15 78.2(4) . .
O16 Gd1 O15 66.4(4) . .
O13 Gd1 O15 136.6(3) . .
O3 Gd1 O6 70.5(4) 1_656 .
O5 Gd1 O6 66.4(3) . .
O14 Gd1 O6 86.7(3) . .
O1 Gd1 O6 136.5(3) . .
O16 Gd1 O6 136.9(4) . .
O13 Gd1 O6 67.4(3) . .
O15 Gd1 O6 135.0(3) . .
O3 Gd1 O2 151.5(3) 1_656 .
O5 Gd1 O2 72.4(3) . .
O14 Gd1 O2 123.7(3) . .
O1 Gd1 O2 52.3(3) . .
O16 Gd1 O2 115.8(3) . .
O13 Gd1 O2 69.2(3) . .
O15 Gd1 O2 68.4(3) . .
O6 Gd1 O2 107.3(3) . .
O3 Gd1 C8 166.3(4) 1_656 .
O5 Gd1 C8 98.2(3) . .
O14 Gd1 C8 100.9(3) . .
O1 Gd1 C8 26.7(3) . .
O16 Gd1 C8 98.2(4) . .
O13 Gd1 C8 63.7(3) . .
O15 Gd1 C8 74.3(4) . .
O6 Gd1 C8 122.0(4) . .
O2 Gd1 C8 25.9(3) . .
O3 Gd1 H15B 73.1(5) 1_656 .
O5 Gd1 H15B 70.7(17) . .
O14 Gd1 H15B 127.0(17) . .
O1 Gd1 H15B 93.5(11) . .
O16 Gd1 H15B 57.8(17) . .
O13 Gd1 H15B 156.6(5) . .
O15 Gd1 H15B 20.0(4) . .
O6 Gd1 H15B 126.6(14) . .
O2 Gd1 H15B 87.8(7) . .
C8 Gd1 H15B 93.7(5) . .
O8 Gd2 O19 139.7(3) . .
O8 Gd2 O17 69.7(3) . .
O19 Gd2 O17 143.0(3) . .
O8 Gd2 O7 66.8(3) . .
O19 Gd2 O7 73.2(3) . .
O17 Gd2 O7 131.9(3) . .
O8 Gd2 O11 97.8(3) . .
O19 Gd2 O11 71.9(3) . .
O17 Gd2 O11 136.9(3) . .
O7 Gd2 O11 69.4(3) . .
O8 Gd2 O18 144.4(3) . .
O19 Gd2 O18 73.3(4) . .
O17 Gd2 O18 88.9(4) . .
O7 Gd2 O18 139.1(3) . .
O11 Gd2 O18 78.4(3) . .
O8 Gd2 O12 72.2(3) . .
O19 Gd2 O12 130.2(3) . .
O17 Gd2 O12 71.5(3) . .
O7 Gd2 O12 112.1(3) . .
O11 Gd2 O12 65.4(3) . .
O18 Gd2 O12 74.1(3) . .
O8 Gd2 O9 73.5(3) . .
O19 Gd2 O9 89.4(3) . .
O17 Gd2 O9 78.0(3) . .
O7 Gd2 O9 71.1(3) . .
O11 Gd2 O9 139.7(3) . .
O18 Gd2 O9 130.9(3) . .
O12 Gd2 O9 140.2(3) . .
O8 Gd2 O10 129.4(3) . .
O19 Gd2 O10 68.2(3) . .
O17 Gd2 O10 75.0(3) . .
O7 Gd2 O10 120.0(3) . .
O11 Gd2 O10 132.6(3) . .
O18 Gd2 O10 66.5(3) . .
O12 Gd2 O10 127.9(3) . .
O9 Gd2 O10 64.4(3) . .
C8 O1 Gd1 93.6(7) . .
C8 O2 Gd1 92.1(7) . .
C7 O3 Gd1 162.0(9) . 1_454
C14 O5 Gd1 119.7(8) . .
C15 O6 Gd1 117.8(8) . .
C15 O7 Gd2 118.6(7) . .
C14 O8 Gd2 118.9(7) . .
C16 O9 Gd2 120.4(8) . .
C17 O10 Gd2 119.8(7) . .
C17 O11 Gd2 118.3(7) 4_676 .
C16 O12 Gd2 119.5(8) 4_676 .
C18 O13 Gd1 114.6(8) . .
C18 O14 Gd1 117.2(7) 3_777 .
Gd1 O15 H15A 117.6 . .
Gd1 O15 H15B 66(10) . .
H15A O15 H15B 104.5 . .
Gd1 O16 H16A 135.9 . .
Gd1 O16 H16B 116(3) . .
H16A O16 H16B 105.0 . .
Gd2 O17 H17A 120.0 . .
Gd2 O17 H17B 120.0 . .
H17A O17 H17B 120.0 . .
Gd2 O18 H18A 119.9 . .
Gd2 O18 H18B 120.1 . .
H18A O18 H18B 120.0 . .
Gd2 O19 H19A 119.8 . .
Gd2 O19 H19B 120.2 . .
H19A O19 H19B 120.0 . .
C2 C3 C4 117.2(10) . .
C2 C3 C11 121.3(9) . .
C4 C3 C11 121.6(10) . .
C5 C4 C3 120.7(10) . .
C5 C4 H4 119.6 . .
C3 C4 H4 119.6 . .
C6 C5 C4 120.5(10) . .
C6 C5 C8 120.5(10) . .
C4 C5 C8 118.8(10) . .
C5 C6 C1 120.5(10) . .
C5 C6 H6 119.7 . .
C1 C6 H6 119.7 . .
C2 C1 C6 117.9(10) . .
C2 C1 C7 120.6(9) . .
C6 C1 C7 121.1(10) . .
C1 C2 C3 122.0(10) . .
C1 C2 H2 119.0 . .
C3 C2 H2 119.0 . .
O3 C7 O4 124.0(10) . .
O3 C7 C1 116.4(10) . .
O4 C7 C1 119.7(10) . .
O2 C8 O1 120.5(10) . .
O2 C8 C5 120.6(10) . .
O1 C8 C5 118.8(10) . .
O2 C8 Gd1 61.9(6) . .
O1 C8 Gd1 59.7(6) . .
C5 C8 Gd1 172.2(8) . .
O5 C14 O8 125.1(11) . .
O5 C14 C15 118.0(10) . .
O8 C14 C15 116.8(10) . .
O6 C15 O7 128.1(12) . .
O6 C15 C14 116.2(11) . .
O7 C15 C14 115.6(10) . .
O12 C16 O9 126.1(12) 4_475 .
O12 C16 C17 116.0(10) 4_475 .
O9 C16 C17 117.9(10) . .
O11 C17 O10 123.6(11) 4_475 .
O11 C17 C16 119.0(10) 4_475 .
O10 C17 C16 117.3(10) . .
O13 C18 O14 124.9(11) . 3_777
O13 C18 C18 117.5(13) . 3_777
O14 C18 C18 117.6(13) 3_777 3_777
C10 C11 C12 116.5(10) . .
C10 C11 C3 122.2(10) . .
C12 C11 C3 121.4(10) . .
C13 C12 C11 120.8(11) . .
C13 C12 H12 119.6 . .
C11 C12 H12 119.6 . .
C9 C10 C11 121.1(11) . .
C9 C10 H10 119.5 . .
C11 C10 H10 119.5 . .

loop_
_geom_bond_atom_site_label_1
_geom_bond_atom_site_label_2
_geom_bond_distance
_geom_bond_site_symmetry_2
N1 C13 1.330(17) .
N1 C9 1.364(17) .
N1 H1 0.851(10) .
C9 C10 1.380(16) .
C9 H9 0.9300 .
C13 C12 1.383(17) .
C13 H13 0.9300 .
Gd1 O3 2.309(8) 1_656
Gd1 O5 2.399(8) .
Gd1 O14 2.402(8) .
Gd1 O1 2.471(9) .
Gd1 O16 2.475(10) .
Gd1 O13 2.484(9) .
Gd1 O15 2.490(10) .
Gd1 O6 2.504(10) .
Gd1 O2 2.522(8) .
Gd1 C8 2.856(11) .
Gd1 H15B 2.27(14) .
Gd2 O8 2.384(8) .
Gd2 O19 2.401(8) .
Gd2 O17 2.405(9) .
Gd2 O7 2.459(8) .
Gd2 O11 2.477(8) .
Gd2 O18 2.481(9) .
Gd2 O12 2.519(9) .
Gd2 O9 2.528(9) .
Gd2 O10 2.541(9) .
O1 C8 1.286(14) .
O2 C8 1.249(14) .
O3 C7 1.245(13) .
O3 Gd1 2.309(8) 1_454
O4 C7 1.250(14) .
O5 C14 1.261(14) .
O6 C15 1.252(14) .
O7 C15 1.261(15) .
O8 C14 1.271(14) .
O9 C16 1.262(14) .
O10 C17 1.276(14) .
O11 C17 1.271(13) 4_676
O12 C16 1.261(14) 4_676
O13 C18 1.259(14) .
O14 C18 1.264(14) 3_777
O15 H15A 0.8539 .
O15 H15B 0.852(10) .
O16 H16A 0.8516 .
O16 H16B 0.851(10) .
O17 H17A 0.8500 .
O17 H17B 0.8500 .
O18 H18A 0.8501 .
O18 H18B 0.8500 .
O19 H19A 0.8500 .
O19 H19B 0.8500 .
C3 C2 1.406(14) .
C3 C4 1.408(15) .
C3 C11 1.484(14) .
C4 C5 1.395(15) .
C4 H4 0.9300 .
C5 C6 1.361(15) .
C5 C8 1.503(14) .
C6 C1 1.403(14) .
C6 H6 0.9300 .
C1 C2 1.400(14) .
C1 C7 1.494(15) .
C2 H2 0.9300 .
C14 C15 1.539(17) .
C16 O12 1.261(14) 4_475
C16 C17 1.525(16) .
C17 O11 1.271(13) 4_475
C18 O14 1.264(14) 3_777
C18 C18 1.54(2) 3_777
C11 C10 1.394(15) .
C11 C12 1.417(15) .
C12 H12 0.9300 .
C10 H10 0.9300 .

loop_
_geom_torsion_atom_site_label_1
_geom_torsion_atom_site_label_2
_geom_torsion_atom_site_label_3
_geom_torsion_atom_site_label_4
_geom_torsion
_geom_torsion_site_symmetry_1
_geom_torsion_site_symmetry_4
C13 N1 C9 C10 0(2) . .
C9 N1 C13 C12 1(2) . .
O3 Gd1 O1 C8 155.1(7) 1_656 .
O5 Gd1 O1 C8 22.2(9) . .
O14 Gd1 O1 C8 -141.6(8) . .
O16 Gd1 O1 C8 146.8(8) . .
O13 Gd1 O1 C8 -72.3(7) . .
O15 Gd1 O1 C8 78.5(7) . .
O6 Gd1 O1 C8 -67.6(9) . .
O2 Gd1 O1 C8 6.8(7) . .
O3 Gd1 O2 C8 -150.2(8) 1_656 .
O5 Gd1 O2 C8 -173.6(8) . .
O14 Gd1 O2 C8 31.2(8) . .
O1 Gd1 O2 C8 -7.0(7) . .
O16 Gd1 O2 C8 -50.8(8) . .
O13 Gd1 O2 C8 72.4(7) . .
O15 Gd1 O2 C8 -98.7(8) . .
O6 Gd1 O2 C8 129.0(7) . .
O3 Gd1 O5 C14 60.1(10) 1_656 .
O14 Gd1 O5 C14 -0.2(14) . .
O1 Gd1 O5 C14 -143.6(9) . .
O16 Gd1 O5 C14 119.6(10) . .
O13 Gd1 O5 C14 -68.9(10) . .
O15 Gd1 O5 C14 156.3(10) . .
O6 Gd1 O5 C14 -12.3(9) . .
O2 Gd1 O5 C14 -130.9(10) . .
C8 Gd1 O5 C14 -133.7(10) . .
O3 Gd1 O6 C15 -79.0(10) 1_656 .
O5 Gd1 O6 C15 9.9(9) . .
O14 Gd1 O6 C15 -164.6(10) . .
O1 Gd1 O6 C15 124.0(9) . .
O16 Gd1 O6 C15 -109.2(10) . .
O13 Gd1 O6 C15 128.8(10) . .
O15 Gd1 O6 C15 -5.4(12) . .
O2 Gd1 O6 C15 71.0(10) . .
C8 Gd1 O6 C15 94.7(10) . .
O8 Gd2 O7 C15 10.3(9) . .
O19 Gd2 O7 C15 -164.6(9) . .
O17 Gd2 O7 C15 -16.4(10) . .
O11 Gd2 O7 C15 118.9(9) . .
O18 Gd2 O7 C15 159.2(8) . .
O12 Gd2 O7 C15 68.1(9) . .
O9 Gd2 O7 C15 -69.3(9) . .
O10 Gd2 O7 C15 -113.0(9) . .
O19 Gd2 O8 C14 -8.9(11) . .
O17 Gd2 O8 C14 142.8(10) . .
O7 Gd2 O8 C14 -16.4(8) . .
O11 Gd2 O8 C14 -79.9(9) . .
O18 Gd2 O8 C14 -160.8(8) . .
O12 Gd2 O8 C14 -141.0(9) . .
O9 Gd2 O8 C14 59.7(9) . .
O10 Gd2 O8 C14 94.2(9) . .
O8 Gd2 O9 C16 150.3(10) . .
O19 Gd2 O9 C16 -66.8(10) . .
O17 Gd2 O9 C16 78.2(10) . .
O7 Gd2 O9 C16 -139.2(10) . .
O11 Gd2 O9 C16 -127.3(9) . .
O18 Gd2 O9 C16 0.3(12) . .
O12 Gd2 O9 C16 118.6(10) . .
O10 Gd2 O9 C16 -0.7(9) . .
O8 Gd2 O10 C17 -39.2(10) . .
O19 Gd2 O10 C17 98.1(9) . .
O17 Gd2 O10 C17 -85.9(9) . .
O7 Gd2 O10 C17 44.1(9) . .
O11 Gd2 O10 C17 132.9(8) . .
O18 Gd2 O10 C17 178.7(10) . .
O12 Gd2 O10 C17 -137.2(8) . .
O9 Gd2 O10 C17 -2.2(8) . .
O8 Gd2 O11 C17 -54.6(8) . 4_676
O19 Gd2 O11 C17 165.5(9) . 4_676
O17 Gd2 O11 C17 13.9(10) . 4_676
O7 Gd2 O11 C17 -116.1(9) . 4_676
O18 Gd2 O11 C17 89.5(8) . 4_676
O12 Gd2 O11 C17 11.8(8) . 4_676
O9 Gd2 O11 C17 -128.2(8) . 4_676
O10 Gd2 O11 C17 131.6(8) . 4_676
O8 Gd2 O12 C16 100.5(10) . 4_676
O19 Gd2 O12 C16 -40.5(11) . 4_676
O17 Gd2 O12 C16 174.4(10) . 4_676
O7 Gd2 O12 C16 45.8(10) . 4_676
O11 Gd2 O12 C16 -7.1(9) . 4_676
O18 Gd2 O12 C16 -91.3(10) . 4_676
O9 Gd2 O12 C16 132.5(9) . 4_676
O10 Gd2 O12 C16 -133.0(9) . 4_676
O3 Gd1 O13 C18 81.1(9) 1_656 .
O5 Gd1 O13 C18 172.0(8) . .
O14 Gd1 O13 C18 19.8(8) . .
O1 Gd1 O13 C18 -67.5(8) . .
O16 Gd1 O13 C18 -16.7(10) . .
O15 Gd1 O13 C18 -111.7(9) . .
O6 Gd1 O13 C18 116.0(9) . .
O2 Gd1 O13 C18 -123.8(9) . .
C8 Gd1 O13 C18 -96.1(9) . .
O3 Gd1 O14 C18 -157.6(9) 1_656 3_777
O5 Gd1 O14 C18 -98.0(11) . 3_777
O1 Gd1 O14 C18 51.6(9) . 3_777
O16 Gd1 O14 C18 129.9(10) . 3_777
O13 Gd1 O14 C18 -20.1(9) . 3_777
O15 Gd1 O14 C18 113.7(9) . 3_777
O6 Gd1 O14 C18 -86.9(9) . 3_777
O2 Gd1 O14 C18 21.7(10) . 3_777
C8 Gd1 O14 C18 35.1(10) . 3_777
C2 C3 C4 C5 -1.4(17) . .
C11 C3 C4 C5 179.5(10) . .
C3 C4 C5 C6 -4.6(18) . .
C3 C4 C5 C8 -178.6(11) . .
C4 C5 C6 C1 12.0(19) . .
C8 C5 C6 C1 -174.1(11) . .
C5 C6 C1 C2 -13.1(18) . .
C5 C6 C1 C7 173.9(11) . .
C6 C1 C2 C3 7.1(17) . .
C7 C1 C2 C3 -179.8(10) . .
C4 C3 C2 C1 -0.1(16) . .
C11 C3 C2 C1 179.0(10) . .
Gd1 O3 C7 O4 69(3) 1_454 .
Gd1 O3 C7 C1 -112(3) 1_454 .
C2 C1 C7 O3 12.5(16) . .
C6 C1 C7 O3 -174.7(12) . .
C2 C1 C7 O4 -168.6(11) . .
C6 C1 C7 O4 4.3(18) . .
Gd1 O2 C8 O1 12.5(12) . .
Gd1 O2 C8 C5 -171.5(10) . .
Gd1 O1 C8 O2 -12.7(13) . .
Gd1 O1 C8 C5 171.2(9) . .
C6 C5 C8 O2 -14.8(18) . .
C4 C5 C8 O2 159.3(12) . .
C6 C5 C8 O1 161.3(12) . .
C4 C5 C8 O1 -24.6(17) . .
C6 C5 C8 Gd1 -122(6) . .
C4 C5 C8 Gd1 52(7) . .
O3 Gd1 C8 O2 93.0(16) 1_656 .
O5 Gd1 C8 O2 6.1(8) . .
O14 Gd1 C8 O2 -154.0(7) . .
O1 Gd1 C8 O2 167.6(12) . .
O16 Gd1 C8 O2 135.2(7) . .
O13 Gd1 C8 O2 -96.3(8) . .
O15 Gd1 C8 O2 72.6(7) . .
O6 Gd1 C8 O2 -61.0(8) . .
O3 Gd1 C8 O1 -74.6(16) 1_656 .
O5 Gd1 C8 O1 -161.4(7) . .
O14 Gd1 C8 O1 38.5(8) . .
O16 Gd1 C8 O1 -32.4(8) . .
O13 Gd1 C8 O1 96.1(7) . .
O15 Gd1 C8 O1 -94.9(8) . .
O6 Gd1 C8 O1 131.4(7) . .
O2 Gd1 C8 O1 -167.6(12) . .
O3 Gd1 C8 C5 -156(6) 1_656 .
O5 Gd1 C8 C5 117(6) . .
O14 Gd1 C8 C5 -43(6) . .
O1 Gd1 C8 C5 -81(6) . .
O16 Gd1 C8 C5 -113(6) . .
O13 Gd1 C8 C5 15(6) . .
O15 Gd1 C8 C5 -176(6) . .
O6 Gd1 C8 C5 50(6) . .
O2 Gd1 C8 C5 111(6) . .
Gd1 O5 C14 O8 -164.3(9) . .
Gd1 O5 C14 C15 13.8(15) . .
Gd2 O8 C14 O5 -161.4(10) . .
Gd2 O8 C14 C15 20.5(14) . .
Gd1 O6 C15 O7 178.1(10) . .
Gd1 O6 C15 C14 -7.1(14) . .
Gd2 O7 C15 O6 170.2(11) . .
Gd2 O7 C15 C14 -4.6(14) . .
O5 C14 C15 O6 -4.0(17) . .
O8 C14 C15 O6 174.2(11) . .
O5 C14 C15 O7 171.4(11) . .
O8 C14 C15 O7 -10.3(16) . .
Gd2 O9 C16 O12 -177.3(10) . 4_475
Gd2 O9 C16 C17 3.1(15) . .
Gd2 O10 C17 O11 -171.3(8) . 4_475
Gd2 O10 C17 C16 4.5(13) . .
O12 C16 C17 O11 -8.8(16) 4_475 4_475
O9 C16 C17 O11 170.9(11) . 4_475
O12 C16 C17 O10 175.2(11) 4_475 .
O9 C16 C17 O10 -5.1(16) . .
Gd1 O13 C18 O14 161.9(10) . 3_777
Gd1 O13 C18 C18 -18.3(16) . 3_777
C2 C3 C11 C10 0.7(17) . .
C4 C3 C11 C10 179.8(11) . .
C2 C3 C11 C12 -178.7(11) . .
C4 C3 C11 C12 0.4(17) . .
N1 C13 C12 C11 -3(2) . .
C10 C11 C12 C13 3.9(18) . .
C3 C11 C12 C13 -176.7(11) . .
N1 C9 C10 C11 1.3(19) . .
C12 C11 C10 C9 -3.2(18) . .
C3 C11 C10 C9 177.4(11) . .
